data_7216255
loop_
_publ_author_name
'Fujiyama, Shinjiro'
'Seino, Shintaro'
'Kamiya, Natsumi'
'Nishi, Koji'
'Yoza, Kenji'
'Yokomori, Yoshinobu'

_publ_section_title
;
 Adsorption structures of non-aromatic hydrocarbons on silicalite-1 using
 the single-crystal X-ray diffraction method.
;
_journal_issue 30
_journal_name_full 'Physical chemistry chemical physics : PCCP'
_journal_page_first 15839
_journal_page_last 15845
_journal_paper_doi 10.1039/c4cp01860e
_journal_volume 16
_journal_year 2014
_chemical_formula_sum 'C10 H0 O48 Si24'
_chemical_formula_weight 1562
_chemical_name_systematic
; 
 ? 
;
_space_group_IT_number 14
_symmetry_cell_setting monoclinic
_symmetry_space_group_name_Hall '-P 2yn'
_symmetry_space_group_name_H-M 'P 1 21/n 1'
_atom_sites_solution_hydrogens none
_atom_sites_solution_primary direct
_atom_sites_solution_secondary difmap
_audit_creation_method SHELXL-97
_cell_angle_alpha 90.00
_cell_angle_beta 90.00(4)
_cell_angle_gamma 90.00
_cell_formula_units_Z 4
_cell_length_a 13.435(19)
_cell_length_b 20.16(3)
_cell_length_c 19.90(3)
_cell_measurement_temperature 296(2)
_cell_volume 5390(14)
_computing_cell_refinement 'Bruker XSCANS'
_computing_data_collection 'Bruker XSCANS'
_computing_data_reduction 'Bruker SHELXTL'
_computing_molecular_graphics 'Bruker SHELXTL'
_computing_publication_material 'Bruker SHELXTL'
_computing_structure_refinement 'SHELXL-97 (Sheldrick, 1997)'
_computing_structure_solution 'SHELXS-97 (Sheldrick, 1990)'
_diffrn_ambient_temperature 296(2)
_diffrn_measured_fraction_theta_full 0.940
_diffrn_measured_fraction_theta_max 0.940
_diffrn_measurement_device_type 'Bruker P4'
_diffrn_measurement_method '\w scans'
_diffrn_radiation_monochromator graphite
_diffrn_radiation_source 'fine-focus sealed tube'
_diffrn_radiation_type MoK\a
_diffrn_radiation_wavelength 0.71073
_diffrn_reflns_av_R_equivalents 0.1070
_diffrn_reflns_av_sigmaI/netI 0.1285
_diffrn_reflns_limit_h_max 17
_diffrn_reflns_limit_h_min -18
_diffrn_reflns_limit_k_max 27
_diffrn_reflns_limit_k_min -26
_diffrn_reflns_limit_l_max 26
_diffrn_reflns_limit_l_min -26
_diffrn_reflns_number 62763
_diffrn_reflns_theta_full 28.63
_diffrn_reflns_theta_max 28.63
_diffrn_reflns_theta_min 1.01
_exptl_absorpt_coefficient_mu 0.673
_exptl_absorpt_correction_T_max 0.9563
_exptl_absorpt_correction_T_min 0.8722
_exptl_absorpt_correction_type analytical
_exptl_crystal_density_diffrn 1.866
_exptl_crystal_density_method 'not measured'
_exptl_crystal_F_000 3048
_exptl_crystal_size_max 0.21
_exptl_crystal_size_mid 0.10
_exptl_crystal_size_min 0.07
_refine_diff_density_max 0.904
_refine_diff_density_min -0.566
_refine_diff_density_rms 0.142
_refine_ls_extinction_method none
_refine_ls_goodness_of_fit_ref 0.821
_refine_ls_hydrogen_treatment none
_refine_ls_matrix_type full
_refine_ls_number_parameters 692
_refine_ls_number_reflns 13020
_refine_ls_number_restraints 16
_refine_ls_restrained_S_all 0.854
_refine_ls_R_factor_all 0.1269
_refine_ls_R_factor_gt 0.0520
_refine_ls_shift/su_max 0.001
_refine_ls_shift/su_mean 0.000
_refine_ls_structure_factor_coef Fsqd
_refine_ls_weighting_details 'calc w=1/[\s^2^(Fo^2^)+(0.0490P)^2^+0.0000P] where P=(Fo^2^+2Fc^2^)/3'
_refine_ls_weighting_scheme calc
_refine_ls_wR_factor_gt 0.1144
_refine_ls_wR_factor_ref 0.1336
_reflns_number_gt 5815
_reflns_number_total 13020
_reflns_threshold_expression >2sigma(I)
_cod_data_source_file c4cp01860e1.cif
_cod_data_source_block f_ip_twin_7d_mo
_cod_depositor_comments
;
The following automatic conversions were performed:

'_symmetry_cell_setting' value 'Monoclinic' changed to 'monoclinic'
according to
/usr/data/users/saulius/crontab/automatic-downloads/rss-feeds/RSC/lib/dictionaries/cif_core.dic
dictionary named 'cif_core.dic' version 2.4.2 from
2011-04-26.

'_exptl_absorpt_correction_type' value 'Analytical'
changed to 'analytical' according to
/usr/data/users/saulius/crontab/automatic-downloads/rss-feeds/RSC/lib/dictionaries/cif_core.dic
dictionary named 'cif_core.dic' version 2.4.2 from 2011-04-26.

Automatic conversion script
Id: cif_fix_values 2281 2013-09-26 08:29:07Z andrius 

 Adding full bibliography for 7216252--7216267.cif.
;
_cod_original_cell_volume 5390(13)
_cod_original_sg_symbol_H-M P2(1)/n
_cod_database_code 7216255

loop_
_symmetry_equiv_pos_as_xyz
'x, y, z'
'-x+1/2, y+1/2, -z+1/2'
'-x, -y, -z'
'x-1/2, -y-1/2, z-1/2'

loop_
_atom_site_label
_atom_site_type_symbol
_atom_site_fract_x
_atom_site_fract_y
_atom_site_fract_z
_atom_site_U_iso_or_equiv
_atom_site_adp_type
_atom_site_occupancy
_atom_site_symmetry_multiplicity
_atom_site_calc_flag
_atom_site_refinement_flags
_atom_site_disorder_assembly
_atom_site_disorder_group
C101 C 0.557(5) 0.012(3) 0.1573(19) 0.70(5) Uiso 1 1 d D A 1
C102 C 0.596(2) 0.0043(15) 0.230(2) 0.45(2) Uiso 1 1 d D A 1
C103 C 0.492(2) -0.0029(13) 0.2672(19) 0.376(18) Uiso 1 1 d D A 1
C104 C 0.522(3) 0.005(2) 0.3431(18) 0.46(3) Uiso 1 1 d D A 1
C105 C 0.615(3) 0.0853(18) 0.250(3) 0.65(3) Uiso 1 1 d D A 1
C201 C 0.0381(14) 0.2045(8) 0.7678(11) 0.228(9) Uiso 1 1 d D B 2
C202 C 0.1371(16) 0.2009(9) 0.7289(11) 0.229(10) Uiso 1 1 d D B 2
C203 C 0.1925(12) 0.1408(8) 0.7535(14) 0.216(8) Uiso 1 1 d D B 2
C204 C 0.1392(12) 0.0709(8) 0.7491(17) 0.213(7) Uiso 1 1 d D B 2
C205 C 0.1940(12) 0.2720(8) 0.7480(14) 0.215(8) Uiso 1 1 d D B 2
Si1 Si 0.32720(17) 0.42119(10) -0.05642(14) 0.0151(5) Uani 1 1 d . . .
Si2 Si 0.17683(18) 0.30980(12) -0.02988(10) 0.0177(5) Uani 1 1 d . . .
Si3 Si -0.04218(17) 0.27998(11) -0.06249(13) 0.0170(5) Uani 1 1 d . . .
Si4 Si -0.03227(16) 0.12334(11) -0.06303(12) 0.0148(5) Uani 1 1 d . . .
Si5 Si 0.17959(19) 0.07461(11) -0.02805(11) 0.0153(5) Uani 1 1 d . . .
Si6 Si 0.32308(17) 0.19006(11) -0.05625(12) 0.0171(5) Uani 1 1 d . . .
Si7 Si 0.32399(19) 0.42415(11) 0.17126(12) 0.0155(5) Uani 1 1 d . . .
Si8 Si 0.18280(17) 0.30907(12) 0.12764(11) 0.0170(5) Uani 1 1 d . . .
Si9 Si -0.02923(17) 0.27382(12) 0.17601(11) 0.0159(5) Uani 1 1 d . . .
Si10 Si -0.02840(18) 0.11998(12) 0.17593(11) 0.0172(6) Uani 1 1 d . . .
Si11 Si 0.18116(19) 0.07127(11) 0.12976(12) 0.0161(5) Uani 1 1 d . . .
Si12 Si 0.32071(18) 0.18816(12) 0.16807(11) 0.0163(5) Uani 1 1 d . . .
Si13 Si 0.33855(16) 0.42626(10) 0.55860(14) 0.0149(5) Uani 1 1 d . . .
Si14 Si 0.19428(17) 0.30974(13) 0.52905(10) 0.0165(5) Uani 1 1 d . . .
Si15 Si -0.02626(16) 0.27867(11) 0.56182(12) 0.0153(5) Uani 1 1 d . . .
Si16 Si -0.02933(17) 0.12166(11) 0.56373(13) 0.0160(5) Uani 1 1 d . . .
Si17 Si 0.18440(18) 0.07115(11) 0.52848(11) 0.0142(5) Uani 1 1 d . . .
Si18 Si 0.32698(17) 0.18602(11) 0.56251(12) 0.0165(5) Uani 1 1 d . . .
Si19 Si 0.31998(19) 0.42397(11) 0.32774(12) 0.0166(5) Uani 1 1 d . . .
Si20 Si 0.17970(18) 0.31018(12) 0.37076(12) 0.0167(5) Uani 1 1 d . . .
Si21 Si -0.03618(18) 0.27417(12) 0.33147(11) 0.0166(5) Uani 1 1 d . . .
Si22 Si -0.03300(18) 0.11916(12) 0.32985(11) 0.0169(5) Uani 1 1 d . . .
Si23 Si 0.18017(19) 0.07108(10) 0.37047(12) 0.0156(5) Uani 1 1 d . . .
Si24 Si 0.30881(18) 0.18957(12) 0.32261(10) 0.0167(5) Uani 1 1 d . . .
O1 O 0.2318(4) 0.3745(3) -0.0564(4) 0.0381(16) Uani 1 1 d . . .
O2 O 0.0692(4) 0.3067(3) -0.0639(3) 0.0304(14) Uani 1 1 d . . .
O3 O -0.0434(5) 0.2017(3) -0.0546(3) 0.0423(15) Uani 1 1 d . . .
O4 O 0.0828(4) 0.1039(3) -0.0645(3) 0.0288(15) Uani 1 1 d . . .
O5 O 0.2745(4) 0.1179(3) -0.0488(3) 0.0252(14) Uani 1 1 d . . .
O6 O 0.2379(4) 0.2448(3) -0.0493(4) 0.0392(17) Uani 1 1 d . . .
O7 O 0.2344(5) 0.3736(3) 0.1542(3) 0.0389(19) Uani 1 1 d . . .
O8 O 0.0781(4) 0.3036(3) 0.1650(3) 0.0329(15) Uani 1 1 d . . .
O9 O -0.0292(5) 0.1968(3) 0.1558(2) 0.0346(17) Uani 1 1 d . . .
O10 O 0.0819(5) 0.0916(3) 0.1679(3) 0.0350(16) Uani 1 1 d . . .
O11 O 0.2705(5) 0.1196(3) 0.1509(3) 0.0288(16) Uani 1 1 d . . .
O12 O 0.2476(5) 0.2459(3) 0.1435(3) 0.0418(19) Uani 1 1 d . . .
O13 O 0.1654(5) 0.3140(3) 0.0497(3) 0.0491(17) Uani 1 1 d . . .
O14 O 0.1628(4) 0.0778(3) 0.0505(3) 0.0317(14) Uani 1 1 d . . .
O15 O 0.3809(4) 0.4138(3) -0.1266(3) 0.0323(16) Uani 1 1 d . . .
O16 O 0.4024(5) 0.4017(3) 0.0034(3) 0.0440(19) Uani 1 1 d . . .
O17 O 0.4219(5) 0.4015(3) 0.1324(3) 0.0301(16) Uani 1 1 d . . .
O18 O 0.3718(4) 0.1954(3) -0.1293(3) 0.0296(14) Uani 1 1 d . . .
O19 O 0.4093(5) 0.1999(3) -0.0010(3) 0.0370(16) Uani 1 1 d . . .
O20 O 0.4236(4) 0.1951(3) 0.1291(3) 0.0271(14) Uani 1 1 d . . .
O21 O 0.2019(4) 0.0001(2) -0.0526(3) 0.0249(13) Uani 1 1 d . . .
O22 O 0.2115(4) -0.0027(3) 0.1491(3) 0.0252(15) Uani 1 1 d . . .
O23 O 0.3467(3) 0.4228(2) 0.2500(4) 0.0310(11) Uani 1 1 d . . .
O24 O 0.3437(3) 0.1935(2) 0.2469(3) 0.0288(10) Uani 1 1 d . . .
O25 O -0.0568(3) 0.28349(18) 0.2528(3) 0.0254(10) Uani 1 1 d . . .
O26 O -0.0622(3) 0.11036(18) 0.2517(3) 0.0222(10) Uani 1 1 d . . .
O27 O 0.2470(4) 0.3754(3) 0.5543(4) 0.0345(16) Uani 1 1 d . . .
O28 O 0.0817(4) 0.3097(3) 0.5561(3) 0.0288(13) Uani 1 1 d . . .
O29 O -0.0190(5) 0.2002(3) 0.5633(3) 0.0475(18) Uani 1 1 d . . .
O30 O 0.0767(4) 0.0885(3) 0.5576(3) 0.0343(15) Uani 1 1 d . . .
O31 O 0.2664(4) 0.1179(3) 0.5624(3) 0.0271(14) Uani 1 1 d . . .
O32 O 0.2520(4) 0.2473(3) 0.5587(3) 0.0332(15) Uani 1 1 d . . .
O33 O 0.2291(5) 0.3763(3) 0.3419(3) 0.0339(18) Uani 1 1 d . . .
O34 O 0.0644(4) 0.3116(3) 0.3546(2) 0.0243(13) Uani 1 1 d . . .
O35 O -0.0255(5) 0.1964(3) 0.3482(2) 0.0289(15) Uani 1 1 d . . .
O36 O 0.0701(5) 0.0849(3) 0.3448(3) 0.0409(18) Uani 1 1 d . . .
O37 O 0.2585(5) 0.1185(3) 0.3340(3) 0.0377(18) Uani 1 1 d . . .
O38 O 0.2292(5) 0.2463(3) 0.3362(3) 0.0413(18) Uani 1 1 d . . .
O39 O 0.1977(4) 0.3059(3) 0.4495(3) 0.0526(17) Uani 1 1 d . . .
O40 O 0.1838(5) 0.0820(3) 0.4493(3) 0.0386(15) Uani 1 1 d . . .
O41 O 0.3955(5) 0.4198(3) 0.6286(3) 0.0332(16) Uani 1 1 d . . .
O42 O 0.4131(5) 0.4115(3) 0.4993(3) 0.0317(15) Uani 1 1 d . . .
O43 O 0.4173(4) 0.3999(3) 0.3679(3) 0.0304(16) Uani 1 1 d . . .
O44 O 0.3896(4) 0.1891(3) 0.6301(3) 0.0244(13) Uani 1 1 d . . .
O45 O 0.4007(4) 0.1870(3) 0.4996(3) 0.0307(15) Uani 1 1 d . . .
O46 O -0.0946(4) 0.3015(3) -0.1307(3) 0.0408(17) Uani 1 1 d . . .
O47 O 0.2093(4) -0.0041(2) 0.5463(3) 0.0253(14) Uani 1 1 d . . .
O48 O 0.2092(5) -0.0037(3) 0.3523(3) 0.0318(16) Uani 1 1 d . . .

loop_
_atom_site_aniso_label
_atom_site_aniso_U_11
_atom_site_aniso_U_22
_atom_site_aniso_U_33
_atom_site_aniso_U_23
_atom_site_aniso_U_13
_atom_site_aniso_U_12
Si1 0.0206(12) 0.0116(11) 0.0131(10) -0.0013(10) 0.0006(12) 0.0028(9)
Si2 0.0240(12) 0.0123(12) 0.0169(10) -0.0010(10) 0.0013(9) -0.0023(11)
Si3 0.0215(12) 0.0130(11) 0.0165(12) -0.0022(9) 0.0002(10) -0.0008(9)
Si4 0.0183(12) 0.0130(12) 0.0133(12) -0.0005(10) -0.0001(11) -0.0020(9)
Si5 0.0207(13) 0.0109(13) 0.0142(12) 0.0007(9) 0.0003(10) -0.0006(10)
Si6 0.0224(11) 0.0142(11) 0.0149(10) 0.0001(11) 0.0033(11) -0.0038(10)
Si7 0.0225(13) 0.0146(13) 0.0095(12) -0.0013(9) 0.0024(11) -0.0037(11)
Si8 0.0184(12) 0.0161(12) 0.0167(11) 0.0017(12) -0.0005(11) -0.0009(11)
Si9 0.0202(13) 0.0159(13) 0.0116(11) 0.0029(9) 0.0019(10) 0.0035(9)
Si10 0.0244(14) 0.0164(13) 0.0108(12) -0.0019(10) 0.0012(11) 0.0003(10)
Si11 0.0210(13) 0.0130(13) 0.0142(12) 0.0002(10) 0.0031(12) -0.0024(10)
Si12 0.0213(12) 0.0157(12) 0.0119(10) -0.0002(10) 0.0011(10) -0.0032(11)
Si13 0.0207(12) 0.0097(10) 0.0143(11) 0.0006(10) 0.0002(11) 0.0002(9)
Si14 0.0177(12) 0.0176(12) 0.0142(10) 0.0012(10) 0.0021(8) -0.0007(10)
Si15 0.0195(12) 0.0146(11) 0.0117(11) -0.0009(9) 0.0027(10) -0.0002(9)
Si16 0.0197(12) 0.0126(12) 0.0157(12) -0.0015(10) 0.0009(12) -0.0003(9)
Si17 0.0175(13) 0.0113(13) 0.0138(11) 0.0006(9) 0.0000(10) -0.0016(10)
Si18 0.0207(12) 0.0132(11) 0.0154(11) 0.0018(10) -0.0014(10) -0.0035(10)
Si19 0.0233(14) 0.0140(13) 0.0124(12) 0.0009(9) -0.0001(12) -0.0009(11)
Si20 0.0200(12) 0.0155(12) 0.0145(10) 0.0008(11) 0.0016(10) -0.0019(11)
Si21 0.0216(13) 0.0158(13) 0.0123(11) -0.0016(9) 0.0010(10) -0.0017(10)
Si22 0.0211(13) 0.0162(13) 0.0133(12) 0.0003(10) -0.0002(11) -0.0012(10)
Si23 0.0239(13) 0.0096(12) 0.0133(11) 0.0003(10) -0.0001(12) 0.0011(10)
Si24 0.0233(12) 0.0139(11) 0.0130(10) -0.0014(9) 0.0045(9) -0.0021(11)
O1 0.036(4) 0.024(3) 0.054(4) 0.014(4) -0.007(4) -0.008(3)
O2 0.021(3) 0.035(3) 0.035(3) 0.011(3) 0.006(3) -0.008(3)
O3 0.060(4) 0.011(3) 0.056(4) 0.000(3) 0.000(4) 0.001(3)
O4 0.021(3) 0.044(4) 0.021(3) 0.009(3) 0.004(3) 0.007(3)
O5 0.019(3) 0.013(3) 0.043(4) -0.001(3) 0.003(3) -0.009(2)
O6 0.035(4) 0.020(3) 0.062(4) -0.003(4) 0.011(4) 0.012(3)
O7 0.045(5) 0.020(4) 0.052(5) -0.007(3) -0.005(3) -0.019(3)
O8 0.026(3) 0.039(4) 0.033(3) 0.000(3) 0.011(3) -0.004(3)
O9 0.063(5) 0.018(4) 0.023(3) 0.004(3) -0.001(3) 0.004(3)
O10 0.029(4) 0.047(4) 0.029(3) 0.006(3) 0.012(3) 0.017(3)
O11 0.030(4) 0.015(3) 0.042(4) -0.004(3) -0.009(3) -0.008(3)
O12 0.041(4) 0.025(4) 0.060(5) 0.006(3) -0.005(3) 0.010(3)
O13 0.061(4) 0.074(5) 0.012(3) 0.001(3) 0.002(3) 0.003(4)
O14 0.040(3) 0.038(3) 0.016(3) -0.001(3) -0.001(3) 0.007(3)
O15 0.035(4) 0.047(4) 0.015(3) -0.001(3) 0.012(3) 0.017(3)
O16 0.045(4) 0.066(5) 0.021(3) 0.009(3) -0.017(3) 0.016(4)
O17 0.031(4) 0.043(4) 0.017(3) -0.003(3) 0.007(3) 0.008(3)
O18 0.023(3) 0.051(4) 0.015(3) 0.003(3) 0.001(2) -0.008(3)
O19 0.034(3) 0.056(4) 0.021(3) -0.002(3) -0.015(3) -0.019(3)
O20 0.023(3) 0.041(4) 0.018(3) 0.006(3) 0.010(3) -0.002(3)
O21 0.032(4) 0.013(3) 0.030(3) -0.005(3) 0.003(3) -0.009(2)
O22 0.030(4) 0.009(3) 0.037(4) 0.005(2) -0.001(3) 0.002(3)
O23 0.036(3) 0.047(3) 0.011(2) 0.007(4) 0.003(4) 0.008(2)
O24 0.034(3) 0.041(2) 0.011(2) 0.002(4) 0.001(3) -0.015(2)
O25 0.031(3) 0.034(2) 0.012(2) 0.001(3) 0.004(3) 0.0043(19)
O26 0.022(3) 0.033(2) 0.012(2) -0.001(3) 0.003(3) -0.0037(19)
O27 0.032(4) 0.016(3) 0.055(4) 0.002(3) 0.002(4) -0.015(3)
O28 0.013(3) 0.031(3) 0.042(3) -0.005(4) 0.009(3) 0.000(3)
O29 0.077(5) 0.011(3) 0.055(4) 0.003(3) 0.014(4) -0.001(3)
O30 0.023(3) 0.036(3) 0.044(4) 0.006(3) 0.008(3) 0.015(3)
O31 0.034(3) 0.020(3) 0.028(3) 0.005(3) -0.008(3) -0.011(3)
O32 0.034(3) 0.019(3) 0.047(4) 0.007(3) 0.006(4) 0.007(3)
O33 0.029(4) 0.022(4) 0.050(4) 0.007(3) 0.006(3) -0.012(3)
O34 0.020(3) 0.019(3) 0.034(3) -0.007(2) -0.002(2) 0.000(2)
O35 0.046(4) 0.011(3) 0.030(3) 0.000(3) -0.006(3) -0.004(3)
O36 0.027(4) 0.046(4) 0.050(4) -0.003(3) -0.013(3) 0.018(3)
O37 0.058(5) 0.025(3) 0.031(3) 0.002(3) 0.017(3) -0.017(3)
O38 0.044(4) 0.022(3) 0.058(4) -0.014(3) 0.006(3) 0.015(3)
O39 0.050(4) 0.094(5) 0.014(3) 0.002(4) -0.007(3) 0.010(4)
O40 0.068(4) 0.040(3) 0.008(3) 0.000(3) 0.000(3) -0.002(3)
O41 0.048(4) 0.031(4) 0.020(3) -0.001(3) -0.016(3) 0.015(3)
O42 0.030(4) 0.041(4) 0.025(3) -0.006(3) 0.011(3) 0.013(3)
O43 0.024(4) 0.045(4) 0.022(3) 0.007(3) -0.007(3) 0.010(3)
O44 0.036(3) 0.020(3) 0.017(3) -0.001(3) -0.010(3) -0.009(3)
O45 0.034(3) 0.034(4) 0.023(3) 0.008(3) 0.009(3) -0.003(3)
O46 0.038(4) 0.064(4) 0.020(3) 0.012(4) -0.015(3) 0.002(4)
O47 0.029(4) 0.010(3) 0.037(4) 0.007(3) 0.004(3) 0.001(2)
O48 0.034(4) 0.020(4) 0.041(4) -0.008(3) 0.001(3) -0.002(3)

loop_
_atom_type_symbol
_atom_type_description
_atom_type_scat_dispersion_real
_atom_type_scat_dispersion_imag
_atom_type_scat_source
C C 0.0033 0.0016 'International Tables Vol C Tables 4.2.6.8 and 6.1.1.4'
H H 0.0000 0.0000 'International Tables Vol C Tables 4.2.6.8 and 6.1.1.4'
O O 0.0106 0.0060 'International Tables Vol C Tables 4.2.6.8 and 6.1.1.4'
Si Si 0.0817 0.0704 'International Tables Vol C Tables 4.2.6.8 and 6.1.1.4'

loop_
_geom_angle_atom_site_label_1
_geom_angle_atom_site_label_2
_geom_angle_atom_site_label_3
_geom_angle
_geom_angle_site_symmetry_1
_geom_angle_site_symmetry_3
C101 C102 C103 98(2) . .
C101 C102 C105 100(2) . .
C103 C102 C105 96(2) . .
C104 C103 C102 103(3) . .
C203 C202 C201 107.6(17) . .
C203 C202 C205 113.1(16) . .
C201 C202 C205 103.9(15) . .
C202 C203 C204 118.4(17) . .
O15 Si1 O1 108.2(4) . .
O15 Si1 O47 109.9(3) . 2
O1 Si1 O47 108.1(3) . 2
O15 Si1 O16 110.1(4) . .
O1 Si1 O16 111.2(4) . .
O47 Si1 O16 109.3(4) 2 .
O1 Si2 O6 110.8(4) . .
O1 Si2 O13 109.3(4) . .
O6 Si2 O13 109.5(4) . .
O1 Si2 O2 108.2(3) . .
O6 Si2 O2 109.4(3) . .
O13 Si2 O2 109.6(3) . .
O3 Si3 O2 110.4(3) . .
O3 Si3 O46 110.6(4) . .
O2 Si3 O46 108.1(4) . .
O3 Si3 O45 109.5(4) . 4_565
O2 Si3 O45 108.9(3) . 4_565
O46 Si3 O45 109.4(4) . 4_565
O4 Si4 O3 109.6(3) . .
O4 Si4 O42 110.5(4) . 4_565
O3 Si4 O42 108.1(4) . 4_565
O4 Si4 O43 108.8(4) . 4_565
O3 Si4 O43 109.9(4) . 4_565
O42 Si4 O43 109.9(3) 4_565 4_565
O14 Si5 O5 110.3(3) . .
O14 Si5 O4 108.5(3) . .
O5 Si5 O4 109.2(3) . .
O14 Si5 O21 111.4(3) . .
O5 Si5 O21 106.4(3) . .
O4 Si5 O21 110.9(3) . .
O6 Si6 O18 109.0(4) . .
O6 Si6 O5 109.2(3) . .
O18 Si6 O5 108.2(3) . .
O6 Si6 O19 111.8(4) . .
O18 Si6 O19 108.5(4) . .
O5 Si6 O19 110.0(3) . .
O48 Si7 O17 110.5(4) 2 .
O48 Si7 O23 111.0(3) 2 .
O17 Si7 O23 108.3(3) . .
O48 Si7 O7 107.9(4) 2 .
O17 Si7 O7 109.5(4) . .
O23 Si7 O7 109.8(3) . .
O7 Si8 O13 110.3(4) . .
O7 Si8 O12 111.1(4) . .
O13 Si8 O12 109.4(3) . .
O7 Si8 O8 106.9(4) . .
O13 Si8 O8 109.5(3) . .
O12 Si8 O8 109.8(4) . .
O8 Si9 O25 107.5(3) . .
O8 Si9 O9 109.5(3) . .
O25 Si9 O9 111.2(3) . .
O8 Si9 O44 111.4(3) . 4_565
O25 Si9 O44 109.4(3) . 4_565
O9 Si9 O44 107.9(3) . 4_565
O26 Si10 O10 108.5(3) . .
O26 Si10 O9 110.7(3) . .
O10 Si10 O9 109.2(4) . .
O26 Si10 O41 108.3(3) . 4_565
O10 Si10 O41 110.7(4) . 4_565
O9 Si10 O41 109.4(3) . 4_565
O10 Si11 O22 109.9(4) . .
O10 Si11 O11 110.3(4) . .
O22 Si11 O11 108.3(3) . .
O10 Si11 O14 108.6(3) . .
O22 Si11 O14 110.8(3) . .
O11 Si11 O14 108.9(3) . .
O11 Si12 O20 110.1(3) . .
O11 Si12 O12 108.0(4) . .
O20 Si12 O12 108.7(3) . .
O11 Si12 O24 110.7(3) . .
O20 Si12 O24 107.7(3) . .
O12 Si12 O24 111.6(3) . .
O42 Si13 O21 109.7(3) . 2
O42 Si13 O41 109.5(4) . .
O21 Si13 O41 107.8(3) 2 .
O42 Si13 O27 109.1(4) . .
O21 Si13 O27 109.4(3) 2 .
O41 Si13 O27 111.3(4) . .
O27 Si14 O39 110.2(4) . .
O27 Si14 O32 109.0(3) . .
O39 Si14 O32 108.5(4) . .
O27 Si14 O28 108.4(3) . .
O39 Si14 O28 111.2(3) . .
O32 Si14 O28 109.5(3) . .
O19 Si15 O28 109.7(4) 4_566 .
O19 Si15 O29 108.7(4) 4_566 .
O28 Si15 O29 109.8(3) . .
O19 Si15 O20 110.1(3) 4_566 4_566
O28 Si15 O20 108.5(3) . 4_566
O29 Si15 O20 110.0(4) . 4_566
O30 Si16 O16 109.8(4) . 4_566
O30 Si16 O17 108.3(4) . 4_566
O16 Si16 O17 109.1(4) 4_566 4_566
O30 Si16 O29 110.1(3) . .
O16 Si16 O29 110.1(4) 4_566 .
O17 Si16 O29 109.5(3) 4_566 .
O40 Si17 O47 110.7(3) . .
O40 Si17 O30 109.0(4) . .
O47 Si17 O30 108.5(3) . .
O40 Si17 O31 109.9(3) . .
O47 Si17 O31 108.8(3) . .
O30 Si17 O31 109.9(4) . .
O44 Si18 O31 107.8(3) . .
O44 Si18 O32 110.2(3) . .
O31 Si18 O32 110.1(3) . .
O44 Si18 O45 109.6(3) . .
O31 Si18 O45 109.0(3) . .
O32 Si18 O45 110.2(3) . .
O33 Si19 O23 109.8(3) . .
O33 Si19 O22 107.8(4) . 2
O23 Si19 O22 110.7(3) . 2
O33 Si19 O43 110.9(4) . .
O23 Si19 O43 107.2(3) . .
O22 Si19 O43 110.4(3) 2 .
O34 Si20 O39 110.5(3) . .
O34 Si20 O33 108.6(3) . .
O39 Si20 O33 109.8(4) . .
O34 Si20 O38 109.5(3) . .
O39 Si20 O38 108.4(4) . .
O33 Si20 O38 110.1(4) . .
O18 Si21 O25 107.5(3) 4_566 .
O18 Si21 O35 110.1(4) 4_566 .
O25 Si21 O35 109.4(3) . .
O18 Si21 O34 109.4(3) 4_566 .
O25 Si21 O34 111.6(3) . .
O35 Si21 O34 108.8(3) . .
O36 Si22 O15 110.6(4) . 4_566
O36 Si22 O35 109.2(4) . .
O15 Si22 O35 109.1(3) 4_566 .
O36 Si22 O26 110.3(3) . .
O15 Si22 O26 107.6(3) 4_566 .
O35 Si22 O26 110.0(3) . .
O40 Si23 O36 108.8(4) . .
O40 Si23 O37 110.3(3) . .
O36 Si23 O37 111.2(4) . .
O40 Si23 O48 110.4(3) . .
O36 Si23 O48 108.6(4) . .
O37 Si23 O48 107.5(4) . .
O24 Si24 O38 109.0(3) . .
O24 Si24 O37 107.8(3) . .
O38 Si24 O37 109.6(4) . .
O24 Si24 O46 107.8(3) . 4_666
O38 Si24 O46 111.4(4) . 4_666
O37 Si24 O46 111.1(4) . 4_666
Si1 O1 Si2 149.4(5) . .
Si3 O2 Si2 149.1(4) . .
Si3 O3 Si4 166.9(5) . .
Si4 O4 Si5 150.3(4) . .
Si5 O5 Si6 147.6(4) . .
Si2 O6 Si6 163.5(5) . .
Si8 O7 Si7 157.8(5) . .
Si9 O8 Si8 153.8(4) . .
Si10 O9 Si9 151.0(3) . .
Si11 O10 Si10 156.9(4) . .
Si12 O11 Si11 155.7(5) . .
Si8 O12 Si12 171.6(5) . .
Si8 O13 Si2 164.4(5) . .
Si5 O14 Si11 161.5(4) . .
Si1 O15 Si22 148.6(4) . 4_665
Si16 O16 Si1 175.8(5) 4_665 .
Si16 O17 Si7 147.5(4) 4_665 .
Si21 O18 Si6 142.5(4) 4_665 .
Si15 O19 Si6 165.4(5) 4_665 .
Si15 O20 Si12 143.9(4) 4_665 .
Si13 O21 Si5 146.5(4) 2_545 .
Si11 O22 Si19 149.8(4) . 2_545
Si19 O23 Si7 155.8(3) . .
Si24 O24 Si12 150.8(3) . .
Si9 O25 Si21 152.7(3) . .
Si10 O26 Si22 146.4(3) . .
Si14 O27 Si13 153.4(5) . .
Si15 O28 Si14 152.6(4) . .
Si15 O29 Si16 171.5(5) . .
Si16 O30 Si17 159.7(5) . .
Si18 O31 Si17 149.2(4) . .
Si14 O32 Si18 159.6(5) . .
Si19 O33 Si20 153.4(5) . .
Si20 O34 Si21 150.3(4) . .
Si22 O35 Si21 153.4(4) . .
Si22 O36 Si23 162.8(5) . .
Si23 O37 Si24 151.5(5) . .
Si24 O38 Si20 158.4(5) . .
Si14 O39 Si20 168.0(4) . .
Si23 O40 Si17 164.0(4) . .
Si13 O41 Si10 149.2(4) . 4_666
Si13 O42 Si4 162.3(5) . 4_666
Si4 O43 Si19 149.2(4) 4_666 .
Si18 O44 Si9 149.3(4) . 4_666
Si18 O45 Si3 155.3(5) . 4_666
Si3 O46 Si24 152.0(4) . 4_565
Si17 O47 Si1 149.5(4) . 2_545
Si7 O48 Si23 149.4(5) 2_545 .

loop_
_geom_bond_atom_site_label_1
_geom_bond_atom_site_label_2
_geom_bond_distance
_geom_bond_site_symmetry_2
C101 C102 1.55(2) .
C102 C103 1.58(2) .
C102 C105 1.698(18) .
C103 C104 1.568(19) .
C201 C202 1.541(17) .
C202 C203 1.503(16) .
C202 C205 1.668(15) .
C203 C204 1.583(14) .
Si1 O15 1.578(7) .
Si1 O1 1.589(6) .
Si1 O47 1.597(6) 2
Si1 O16 1.610(7) .
Si2 O1 1.590(6) .
Si2 O6 1.594(6) .
Si2 O13 1.594(6) .
Si2 O2 1.598(6) .
Si3 O3 1.586(6) .
Si3 O2 1.590(6) .
Si3 O46 1.590(6) .
Si3 O45 1.599(6) 4_565
Si4 O4 1.595(6) .
Si4 O3 1.595(6) .
Si4 O42 1.603(6) 4_565
Si4 O43 1.603(6) 4_565
Si5 O14 1.581(7) .
Si5 O5 1.599(6) .
Si5 O4 1.603(6) .
Si5 O21 1.607(6) .
Si6 O6 1.595(6) .
Si6 O18 1.598(6) .
Si6 O5 1.602(6) .
Si6 O19 1.609(6) .
Si7 O48 1.591(7) 2
Si7 O17 1.593(7) .
Si7 O23 1.598(8) .
Si7 O7 1.613(6) .
Si8 O7 1.566(6) .
Si8 O13 1.571(6) .
Si8 O12 1.576(6) .
Si8 O8 1.595(6) .
Si9 O8 1.578(6) .
Si9 O25 1.584(7) .
Si9 O9 1.604(6) .
Si9 O44 1.607(6) 4_565
Si10 O26 1.587(7) .
Si10 O10 1.597(7) .
Si10 O9 1.600(6) .
Si10 O41 1.605(6) 4_565
Si11 O10 1.587(7) .
Si11 O22 1.592(6) .
Si11 O11 1.602(6) .
Si11 O14 1.602(7) .
Si12 O11 1.576(6) .
Si12 O20 1.591(6) .
Si12 O12 1.599(6) .
Si12 O24 1.603(7) .
Si13 O42 1.576(7) .
Si13 O21 1.590(5) 2
Si13 O41 1.595(7) .
Si13 O27 1.604(6) .
Si14 O27 1.583(6) .
Si14 O39 1.585(6) .
Si14 O32 1.591(6) .
Si14 O28 1.606(6) .
Si15 O19 1.582(6) 4_566
Si15 O28 1.583(6) .
Si15 O29 1.584(6) .
Si15 O20 1.589(6) 4_566
Si16 O30 1.577(6) .
Si16 O16 1.582(6) 4_566
Si16 O17 1.586(6) 4_566
Si16 O29 1.590(6) .
Si17 O40 1.591(7) .
Si17 O47 1.593(6) .
Si17 O30 1.598(6) .
Si17 O31 1.599(6) .
Si18 O44 1.587(6) .
Si18 O31 1.596(6) .
Si18 O32 1.596(6) .
Si18 O45 1.597(6) .
Si19 O33 1.580(6) .
Si19 O23 1.587(8) .
Si19 O22 1.606(6) 2
Si19 O43 1.606(6) .
Si20 O34 1.583(6) .
Si20 O39 1.588(6) .
Si20 O33 1.596(6) .
Si20 O38 1.603(6) .
Si21 O18 1.585(6) 4_566
Si21 O25 1.601(7) .
Si21 O35 1.610(6) .
Si21 O34 1.614(6) .
Si22 O36 1.576(7) .
Si22 O15 1.591(6) 4_566
Si22 O35 1.602(6) .
Si22 O26 1.614(7) .
Si23 O40 1.585(7) .
Si23 O36 1.589(7) .
Si23 O37 1.597(6) .
Si23 O48 1.599(7) .
Si24 O24 1.579(6) .
Si24 O38 1.590(6) .
Si24 O37 1.600(7) .
Si24 O46 1.605(6) 4_666
O15 Si22 1.591(6) 4_665
O16 Si16 1.582(6) 4_665
O17 Si16 1.586(6) 4_665
O18 Si21 1.585(6) 4_665
O19 Si15 1.582(6) 4_665
O20 Si15 1.589(6) 4_665
O21 Si13 1.590(5) 2_545
O22 Si19 1.606(6) 2_545
O41 Si10 1.605(6) 4_666
O42 Si4 1.603(6) 4_666
O43 Si4 1.604(6) 4_666
O44 Si9 1.607(6) 4_666
O45 Si3 1.599(6) 4_666
O46 Si24 1.605(6) 4_565
O47 Si1 1.597(6) 2_545
O48 Si7 1.592(7) 2_545
